data_4000611
_journal_name_full 'Chemistry of Materials'
_journal_paper_doi 10.1021/cm050739d
_journal_year 2005
_chemical_formula_moiety 'C4 H2 Ag N3 O3'
_chemical_formula_sum 'C4 H2 Ag N3 O3'
_chemical_formula_weight 247.95
_space_group_IT_number 4
_symmetry_cell_setting monoclinic
_symmetry_space_group_name_Hall 'P 2yb'
_symmetry_space_group_name_H-M 'P 1 21 1'
_cell_angle_alpha 90
_cell_angle_beta 93.333(3)
_cell_angle_gamma 90
_cell_formula_units_Z 2
_cell_length_a 5.6054(2)
_cell_length_b 8.3407(3)
_cell_length_c 13.7479(6)
_cell_measurement_temperature 298
_cell_volume 641.7(1)
_diffrn_ambient_temperature 298
_exptl_crystal_density_diffrn 2.569
_pd_proc_ls_prof_R_factor 0.074
_pd_proc_ls_prof_wR_factor 0.094
_cod_depositor_comments
;
The following automatic conversions were performed:
'_symmetry_cell_setting' value 'Monoclinic' changed to 'monoclinic'
according to '/home/saulius/struct/CIF-dictionaries/cif_core.dic'
dictionary named 'cif_core.dic' version 2.4.1 from 2010-06-29.

Automatic conversion script
Id: cif_fix_enum 1527 2010-12-29 10:47:43Z saulius 
;
_cod_original_sg_symbol_H-M 'P 21'
_cod_database_code 4000611

loop_
_symmetry_equiv_pos_as_xyz
'-x, y+1/2, -z'
'x, y, z'

loop_
_atom_site_label
_atom_site_type_symbol
_atom_site_symmetry_multiplicity
_atom_site_fract_x
_atom_site_fract_y
_atom_site_fract_z
_atom_site_occupancy
_atom_site_B_iso_or_equiv
Ag1 Ag 2 0.24154(82) 0 0.26234(27) 1 5.358(81)
N21 N 2 0.5358894 0.900915 0.7686523 1 7.358(81)
C31 C 2 0.359085 0.8134566 0.8132013 1 7.358(81)
C41 C 2 0.2024712 0.7159539 0.7569849 1 0.000(81)
C51 C 2 0.3397675 0.8210201 0.9137074 1 0.000(81)
N31 N 2 0.0261342 0.6284312 0.7995572 1 0.000(81)
N41 N 2 0.1634209 0.7332978 0.9582741 1 0.000(81)
C81 C 2 0.004751989 0.6384356 0.9000791 1 0.000(81)
H31 H 2 0.2189977 0.7086759 0.6793746 1 7.358(81)
O51 O 2 -0.1570319 0.5622976 0.9386312 1 7.358(81)
H71 H 2 0.4616601 0.8950482 0.9574778 1 0.000(81)
